data_4506361
loop_
_publ_author_name
'Xiong, Kecai'
'Jiang, Feilong'
'Gai, Yanli'
'He, Zhangzhen'
'Yuan, Daqiang'
'Chen, Lian'
'Su, Kongzhao'
'Hong, Maochun'

_publ_section_title
;
 Self-Assembly of Thiacalix[4]arene-Supported Nickel(II)/Cobalt(II)
 Complexes Sustained by in Situ Generated 5-Methyltetrazolate Ligand
;
_journal_issue 6
_journal_name_full 'Crystal Growth &amp; Design'
_journal_page_first 3335
_journal_paper_doi 10.1021/cg300483c
_journal_volume 12
_journal_year 2012
_chemical_formula_sum 'C240 H340 Cl4 Co16 N76 O30 S16'
_chemical_formula_weight 6367.58
_chemical_name_systematic
; 
 ? 
;
_space_group_IT_number 12
_symmetry_cell_setting monoclinic
_symmetry_space_group_name_Hall '-C 2y'
_symmetry_space_group_name_H-M 'C 1 2/m 1'
_atom_sites_solution_hydrogens geom
_atom_sites_solution_primary direct
_atom_sites_solution_secondary difmap
_audit_creation_method SHELXL-97
_cell_angle_alpha 90.00
_cell_angle_beta 109.650(2)
_cell_angle_gamma 90.00
_cell_formula_units_Z 2
_cell_length_a 23.369(3)
_cell_length_b 40.035(4)
_cell_length_c 21.280(2)
_cell_measurement_reflns_used 26573
_cell_measurement_temperature 120(2)
_cell_measurement_theta_max 27.4855
_cell_measurement_theta_min 2.5521
_cell_volume 18750(4)
_computing_cell_refinement 'CrystalClear (Rigaku Inc., 2008)'
_computing_data_collection 'CrystalClear (Rigaku Inc., 2008)'
_computing_data_reduction 'CrystalClear (Rigaku Inc., 2008)'
_computing_structure_refinement 'SHELXL-97 (Sheldrick, 1997)'
_computing_structure_solution 'SHELXS-97 (Sheldrick, 1990)'
_diffrn_ambient_temperature 120(2)
_diffrn_detector_area_resol_mean 28.5714
_diffrn_measured_fraction_theta_full 0.995
_diffrn_measured_fraction_theta_max 0.995
_diffrn_measurement_device_type Saturn724+
_diffrn_measurement_method CCD_Profile_fitting
_diffrn_radiation_monochromator graphite
_diffrn_radiation_source 'fine-focus sealed tube'
_diffrn_radiation_type MoK\a
_diffrn_radiation_wavelength 0.71073
_diffrn_reflns_av_R_equivalents 0.0260
_diffrn_reflns_av_sigmaI/netI 0.0280
_diffrn_reflns_limit_h_max 30
_diffrn_reflns_limit_h_min -30
_diffrn_reflns_limit_k_max 51
_diffrn_reflns_limit_k_min -47
_diffrn_reflns_limit_l_max 27
_diffrn_reflns_limit_l_min -27
_diffrn_reflns_number 75115
_diffrn_reflns_theta_full 27.49
_diffrn_reflns_theta_max 27.49
_diffrn_reflns_theta_min 2.06
_exptl_absorpt_coefficient_mu 0.855
_exptl_absorpt_correction_T_max 0.7483
_exptl_absorpt_correction_T_min 0.6843
_exptl_absorpt_correction_type multi-scan
_exptl_crystal_colour Red
_exptl_crystal_density_diffrn 1.1270
_exptl_crystal_density_method 'not measured'
_exptl_crystal_description Prism
_exptl_crystal_F_000 5982
_exptl_crystal_size_max 0.48
_exptl_crystal_size_mid 0.38
_exptl_crystal_size_min 0.36
_platon_squeeze_details
;


SQUEEZE removed four disordered DMF molecules and four disordered Hdma 
cations per formula unit. This valueis calculated based upon 
volume/count_electrons analysis and TG-MS analysis.
See ref: a) Y. F. Bi, X. T. Wang, W. P. Liao, X. F. Wang, X. W. Wang,
 H. J. Zhang and S. Gao, J. Am. Chem. Soc. 2009, 131, 11650; 
b)Y. F. Bi, S. C. Du and W. P. Liao, Chem. Commun., 2011, 47, 4724.
;
_refine_diff_density_max 1.419
_refine_diff_density_min -0.660
_refine_diff_density_rms 0.090
_refine_ls_extinction_method none
_refine_ls_goodness_of_fit_ref 1.050
_refine_ls_hydrogen_treatment constr
_refine_ls_matrix_type full
_refine_ls_number_parameters 838
_refine_ls_number_reflns 21735
_refine_ls_number_restraints 16
_refine_ls_restrained_S_all 1.053
_refine_ls_R_factor_all 0.0600
_refine_ls_R_factor_gt 0.0544
_refine_ls_shift/su_max 0.000
_refine_ls_shift/su_mean 0.000
_refine_ls_structure_factor_coef Fsqd
_refine_ls_weighting_details 'calc w=1/[\s^2^(Fo^2^)+(0.1040P)^2^+25.2676P] where P=(Fo^2^+2Fc^2^)/3'
_refine_ls_weighting_scheme calc
_refine_ls_wR_factor_gt 0.1629
_refine_ls_wR_factor_ref 0.1689
_reflns_number_gt 19093
_reflns_number_total 21735
_reflns_threshold_expression >2sigma(I)
_cod_data_source_file cg300483c_si_002.cif
_cod_data_source_block complex_4
_cod_depositor_comments
;
The following automatic conversions were performed:

'_exptl_absorpt_correction_type' value 'Multi-scan' changed to
'multi-scan' according to
/home/saulius/struct/CIF-dictionaries/cif_core.dic dictionary named
'cif_core.dic' version 2.4.1 from 2010-06-29.

Automatic conversion script
Id: cif_fix_values 1891 2012-01-12 08:04:46Z andrius 
;
_cod_original_cell_volume 18749(3)
_cod_original_sg_symbol_H-M C2/m
_cod_database_code 4506361

loop_
_symmetry_equiv_pos_as_xyz
'x, y, z'
'-x, y, -z'
'x+1/2, y+1/2, z'
'-x+1/2, y+1/2, -z'
'-x, -y, -z'
'x, -y, z'
'-x+1/2, -y+1/2, -z'
'x+1/2, -y+1/2, z'

loop_
_atom_site_label
_atom_site_type_symbol
_atom_site_fract_x
_atom_site_fract_y
_atom_site_fract_z
_atom_site_U_iso_or_equiv
_atom_site_adp_type
_atom_site_occupancy
_atom_site_symmetry_multiplicity
_atom_site_calc_flag
_atom_site_refinement_flags
_atom_site_disorder_assembly
_atom_site_disorder_group
Co1 Co 0.048206(15) 0.135132(8) 0.177597(16) 0.02748(9) Uani 1 1 d . . .
Co2 Co 0.155609(14) 0.133961(8) 0.102340(16) 0.02724(9) Uani 1 1 d . . .
Co3 Co 0.233392(15) 0.077763(8) 0.209549(17) 0.03024(9) Uani 1 1 d . . .
Co4 Co 0.124416(16) 0.077883(8) 0.283174(17) 0.03050(9) Uani 1 1 d . . .
Cl1 Cl 0.11022(3) 0.083209(14) 0.15221(3) 0.02922(13) Uani 1 1 d . A .
S1 S 0.03709(3) 0.190199(14) 0.22815(3) 0.02928(13) Uani 1 1 d . A .
S2 S 0.20856(3) 0.187802(14) 0.10339(3) 0.02830(13) Uani 1 1 d . A .
S3 S 0.33681(3) 0.094757(15) 0.28353(3) 0.03379(15) Uani 1 1 d . A .
S4 S 0.16109(3) 0.094022(15) 0.40303(3) 0.03514(15) Uani 1 1 d . A .
O1 O 0.10735(8) 0.12752(4) 0.27153(8) 0.0314(4) Uani 1 1 d . A .
O2 O 0.10864(7) 0.16110(4) 0.14844(8) 0.0277(3) Uani 1 1 d . A .
O3 O 0.22683(7) 0.12729(4) 0.18887(9) 0.0305(4) Uani 1 1 d . A .
O4 O 0.21255(8) 0.08380(4) 0.29301(8) 0.0308(4) Uani 1 1 d . A .
O5 O -0.0198(6) 0.1080(3) 0.2002(7) 0.036(3) Uani 0.25 1 d PU A 4
O6 O 0.0334(9) 0.0676(3) 0.2727(8) 0.041(4) Uani 0.25 1 d P A 4
O7 O 0.2450(13) 0.0702(7) 0.1260(12) 0.072(8) Uani 0.25 1 d P A 2
O8 O 0.1956(6) 0.1048(4) 0.0471(6) 0.038(3) Uani 0.25 1 d P A 2
O9 O -0.1737(7) 0.1234(3) 0.3246(6) 0.317(6) Uiso 1 1 d D . .
O10 O 0.4095(11) 0.0179(7) 0.6043(11) 0.202(12) Uiso 0.25 1 d PD . .
N1 N -0.06907(16) 0.06778(10) 0.2367(2) 0.0519(9) Uani 0.75 1 d P A 3
N2 N -0.06082(19) 0.09504(11) 0.2012(2) 0.0558(10) Uani 0.38 1 d P A 3
C41' C -0.06082(19) 0.09504(11) 0.2012(2) 0.0558(10) Uani 0.38 1 d P A 3
N3 N -0.0033(2) 0.10036(13) 0.2105(3) 0.0360(11) Uani 0.75 1 d P A 3
N4 N 0.0289(3) 0.07670(13) 0.2560(3) 0.0340(10) Uani 0.75 1 d P A 3
N5 N 0.01914(9) 0.14213(5) -0.08736(10) 0.0304(4) Uani 1 1 d . . .
N6 N 0.03371(10) 0.17390(5) -0.06668(11) 0.0356(5) Uani 1 1 d . A .
N7 N 0.07613(10) 0.17356(6) -0.00862(11) 0.0362(5) Uani 1 1 d . . .
N8 N 0.09001(9) 0.14152(5) 0.01070(10) 0.0302(4) Uani 1 1 d . A .
N9 N 0.2404(4) 0.07534(19) 0.1121(4) 0.0345(12) Uani 0.75 1 d P A 1
N10 N 0.2061(2) 0.09828(14) 0.0691(3) 0.0339(10) Uani 0.75 1 d P A 1
N11 N 0.2141(2) 0.09325(11) 0.0116(2) 0.0507(9) Uani 0.38 1 d P A 1
C45' C 0.2141(2) 0.09325(11) 0.0116(2) 0.0507(9) Uani 0.38 1 d P A 1
N12 N 0.25124(19) 0.06641(10) 0.01610(19) 0.0554(10) Uani 0.75 1 d P A 1
N13 N 0.24479(10) 0.02727(5) 0.22289(11) 0.0328(5) Uani 1 1 d . A .
N14 N 0.28787(11) 0.01619(5) 0.28018(11) 0.0393(5) Uani 1 1 d . . .
N15 N 0.13333(10) 0.02725(5) 0.29698(11) 0.0325(5) Uani 1 1 d . A .
N16 N 0.17538(11) 0.01618(5) 0.35443(11) 0.0404(5) Uani 1 1 d . . .
N17 N 0.3480(2) 0.20930(15) 0.3760(3) 0.119(2) Uani 1 1 d . . .
N18 N 0.1045(5) 0.0000 -0.0715(5) 0.134(3) Uiso 1 2 d SU . .
N19 N -0.0820(4) 0.13182(18) 0.3505(3) 0.156(3) Uiso 1 1 d D . .
N20 N 0.3424(8) 0.0000 0.5001(10) 0.132(6) Uiso 0.50 2 d SPD . .
C1 C 0.10515(11) 0.14613(6) 0.32212(12) 0.0301(5) Uani 1 1 d . . .
C2 C 0.13162(12) 0.13554(6) 0.38852(12) 0.0325(5) Uani 1 1 d . A .
C3 C 0.13448(12) 0.15672(7) 0.44187(12) 0.0343(5) Uani 1 1 d . . .
H3 H 0.1537 0.1491 0.4863 0.041 Uiso 1 1 d R A .
C4 C 0.10966(12) 0.18890(7) 0.43117(13) 0.0351(5) Uani 1 1 d . A .
C5 C 0.07962(12) 0.19840(6) 0.36545(13) 0.0334(5) Uani 1 1 d . . .
H5 H 0.0604 0.2197 0.3569 0.040 Uiso 1 1 d R A .
C6 C 0.07677(11) 0.17765(6) 0.31158(12) 0.0306(5) Uani 1 1 d . A .
C7 C 0.12453(10) 0.19217(6) 0.16792(11) 0.0268(5) Uani 1 1 d . . .
C8 C 0.09679(11) 0.20999(6) 0.20707(11) 0.0290(5) Uani 1 1 d . A .
C9 C 0.11617(12) 0.24196(6) 0.23024(12) 0.0332(5) Uani 1 1 d . . .
H9 H 0.0965 0.2532 0.2566 0.040 Uiso 1 1 d R A .
C10 C 0.16302(12) 0.25790(6) 0.21622(13) 0.0351(5) Uani 1 1 d . A .
C11 C 0.18908(12) 0.24099(6) 0.17536(13) 0.0342(5) Uani 1 1 d . . .
H11 H 0.2201 0.2516 0.1631 0.041 Uiso 1 1 d R A .
C12 C 0.17069(11) 0.20892(6) 0.15202(11) 0.0290(5) Uani 1 1 d . A .
C13 C 0.27687(10) 0.14533(6) 0.20087(12) 0.0286(5) Uani 1 1 d . . .
C14 C 0.27684(11) 0.17572(6) 0.16750(11) 0.0284(5) Uani 1 1 d . A .
C15 C 0.32818(11) 0.19559(6) 0.18285(13) 0.0324(5) Uani 1 1 d . . .
H15 H 0.3263 0.2159 0.1592 0.039 Uiso 1 1 d R A .
C16 C 0.38280(11) 0.18663(6) 0.23236(13) 0.0341(5) Uani 1 1 d . A .
C17 C 0.38384(11) 0.15589(6) 0.26333(13) 0.0337(5) Uani 1 1 d . . .
H17 H 0.4205 0.1486 0.2960 0.040 Uiso 1 1 d R A .
C18 C 0.33254(11) 0.13543(6) 0.24781(13) 0.0318(5) Uani 1 1 d . A .
C19 C 0.25323(12) 0.09481(6) 0.34951(12) 0.0321(5) Uani 1 1 d . . .
C20 C 0.31334(12) 0.10175(6) 0.35428(12) 0.0339(5) Uani 1 1 d . A .
C21 C 0.35535(13) 0.11405(7) 0.41372(14) 0.0424(7) Uani 1 1 d . . .
H21 H 0.3959 0.1183 0.4157 0.051 Uiso 1 1 d R A .
C22 C 0.33915(14) 0.12014(7) 0.46944(15) 0.0465(7) Uani 1 1 d . A .
C23 C 0.28034(14) 0.11305(7) 0.46511(14) 0.0426(7) Uani 1 1 d . . .
H23 H 0.2682 0.1167 0.5030 0.051 Uiso 1 1 d R A .
C24 C 0.23783(12) 0.10066(6) 0.40631(12) 0.0345(6) Uani 1 1 d . A .
C25 C 0.11843(14) 0.21338(8) 0.48892(14) 0.0419(6) Uani 1 1 d . . .
C26 C 0.1096(3) 0.19596(11) 0.54937(19) 0.0821(15) Uani 1 1 d . A .
H26A H 0.1412 0.1789 0.5666 0.123 Uiso 1 1 d R . .
H26B H 0.0695 0.1853 0.5358 0.123 Uiso 1 1 d R . .
H26C H 0.1126 0.2125 0.5843 0.123 Uiso 1 1 d R . .
C27 C 0.07334(18) 0.24251(9) 0.47004(17) 0.0579(9) Uani 1 1 d . A .
H27A H 0.0317 0.2338 0.4542 0.087 Uiso 1 1 d R . .
H27B H 0.0804 0.2557 0.4346 0.087 Uiso 1 1 d R . .
H27C H 0.0790 0.2567 0.5092 0.087 Uiso 1 1 d R . .
C28 C 0.18216(18) 0.22752(13) 0.5076(2) 0.0830(15) Uani 1 1 d . A .
H28A H 0.1894 0.2429 0.5453 0.125 Uiso 1 1 d R . .
H28B H 0.1866 0.2395 0.4694 0.125 Uiso 1 1 d R . .
H28C H 0.2118 0.2092 0.5203 0.125 Uiso 1 1 d R . .
C29 C 0.18514(14) 0.29297(7) 0.24417(17) 0.0478(7) Uani 1 1 d . . .
C33 C 0.43674(12) 0.21091(8) 0.24911(15) 0.0434(7) Uani 1 1 d . . .
C34 C 0.41796(16) 0.24480(8) 0.2700(2) 0.0623(10) Uani 1 1 d . A .
H34A H 0.4033 0.2416 0.3077 0.093 Uiso 1 1 d R . .
H34B H 0.3855 0.2545 0.2324 0.093 Uiso 1 1 d R . .
H34C H 0.4531 0.2598 0.2833 0.093 Uiso 1 1 d R . .
C35 C 0.45551(16) 0.21576(11) 0.18805(18) 0.0633(10) Uani 1 1 d . A .
H35A H 0.4881 0.2324 0.1978 0.095 Uiso 1 1 d R . .
H35B H 0.4205 0.2235 0.1507 0.095 Uiso 1 1 d R . .
H35C H 0.4700 0.1945 0.1762 0.095 Uiso 1 1 d R . .
C36 C 0.49052(14) 0.19793(9) 0.30795(18) 0.0543(9) Uani 1 1 d . A .
H36A H 0.4777 0.1949 0.3470 0.082 Uiso 1 1 d R . .
H36B H 0.5239 0.2141 0.3185 0.082 Uiso 1 1 d R . .
H36C H 0.5042 0.1765 0.2959 0.082 Uiso 1 1 d R . .
C37 C 0.38566(17) 0.13417(10) 0.53412(18) 0.0647(10) Uani 1 1 d . . .
C41 C -0.0105(2) 0.05795(11) 0.2708(2) 0.0559(10) Uani 0.38 1 d P A 3
N2' N -0.0105(2) 0.05795(11) 0.2708(2) 0.0559(10) Uani 0.38 1 d P A 3
C43 C 0.05473(10) 0.12244(6) -0.03876(11) 0.0287(5) Uani 1 1 d . . .
C44 C 0.05583(13) 0.08539(7) -0.04054(13) 0.0397(6) Uani 1 1 d . A .
H44A H 0.0147 0.0770 -0.0637 0.060 Uiso 1 1 d R . .
H44B H 0.0705 0.0767 0.0052 0.060 Uiso 1 1 d R . .
H44C H 0.0830 0.0780 -0.0643 0.060 Uiso 1 1 d R . .
C45 C 0.2674(2) 0.05700(11) 0.0824(2) 0.0556(10) Uani 0.38 1 d P A 1
N11' N 0.2674(2) 0.05700(11) 0.0824(2) 0.0556(10) Uani 0.38 1 d P A 1
C47 C 0.21963(16) 0.0000 0.18908(18) 0.0307(7) Uani 1 2 d S . .
C48 C 0.17201(18) 0.0000 0.12216(19) 0.0368(8) Uani 1 2 d S A .
H48A H 0.1429 0.0180 0.1198 0.055 Uiso 0.50 1 d PR . .
H48B H 0.1508 -0.0215 0.1145 0.055 Uiso 0.50 1 d PR . .
H48C H 0.1909 0.0035 0.0879 0.055 Uiso 0.50 1 d PR . .
C49 C 0.10785(16) 0.0000 0.26322(17) 0.0305(7) Uani 1 2 d S . .
C50 C 0.05715(18) 0.0000 0.1983(2) 0.0387(9) Uani 1 2 d S A .
H50A H 0.0633 0.0180 0.1701 0.058 Uiso 0.50 1 d PR . .
H50B H 0.0186 0.0035 0.2061 0.058 Uiso 0.50 1 d PR . .
H50C H 0.0561 -0.0215 0.1759 0.058 Uiso 0.50 1 d PR . .
C51 C -0.0148(6) 0.0814(3) 0.2348(6) 0.039(2) Uani 0.25 1 d P A 4
H51 H -0.0516 0.0705 0.2324 0.046 Uiso 0.25 1 d PR A 4
C52 C 0.2287(6) 0.0803(4) 0.0633(9) 0.047(3) Uani 0.25 1 d P A 2
H52 H 0.2419 0.0692 0.0312 0.057 Uiso 0.25 1 d PR A 2
C53 C 0.23976(15) 0.18545(8) 0.33705(16) 0.0483(7) Uani 1 1 d D . .
H51A H 0.2351 0.1690 0.3016 0.072 Uiso 1 1 d R . .
H51B H 0.2102 0.2035 0.3203 0.072 Uiso 1 1 d R . .
H51C H 0.2327 0.1746 0.3751 0.072 Uiso 1 1 d R . .
C54 C 0.30008(19) 0.19897(10) 0.35782(19) 0.0612(9) Uani 1 1 d D . .
C55 C 0.0219(8) 0.0000 -0.0163(10) 0.210(7) Uiso 1 2 d SDU . .
C56 C 0.0693(4) 0.0000 -0.0469(5) 0.104(2) Uiso 1 2 d SDU . .
C57 C -0.1217(8) 0.1100(3) 0.3687(7) 0.263(7) Uiso 1 1 d D . .
C58 C -0.0859(5) 0.1601(3) 0.3034(5) 0.183(4) Uiso 1 1 d D . .
H56A H -0.0556 0.1771 0.3255 0.274 Uiso 0.50 1 d PR . .
H56B H -0.1266 0.1700 0.2902 0.274 Uiso 0.50 1 d PR . .
H56C H -0.0781 0.1518 0.2637 0.274 Uiso 0.50 1 d PR . .
C59 C -0.0210(4) 0.1208(2) 0.3943(4) 0.140(3) Uiso 1 1 d D . .
H57A H -0.0253 0.1024 0.4228 0.211 Uiso 0.50 1 d PR . .
H57B H 0.0000 0.1395 0.4223 0.211 Uiso 0.50 1 d PR . .
H57C H 0.0027 0.1131 0.3668 0.211 Uiso 0.50 1 d PR . .
C60 C 0.3354(6) 0.0291(3) 0.4542(7) 0.105(3) Uiso 0.50 1 d PD . .
C61 C 0.3762(9) 0.0000 0.5628(13) 0.189(12) Uiso 0.50 2 d SPD . .
C30A C 0.2057(4) 0.2907(2) 0.3228(4) 0.075(2) Uiso 0.586(5) 1 d P A 1
H30A H 0.2259 0.3115 0.3424 0.113 Uiso 0.586(5) 1 d PR A 1
H30B H 0.2339 0.2719 0.3383 0.113 Uiso 0.586(5) 1 d PR A 1
H30C H 0.1700 0.2871 0.3363 0.113 Uiso 0.586(5) 1 d PR A 1
C31A C 0.1320(3) 0.31727(18) 0.2252(4) 0.0644(17) Uiso 0.586(5) 1 d P A 1
H31A H 0.1008 0.3092 0.2428 0.097 Uiso 0.586(5) 1 d PR A 1
H31B H 0.1147 0.3189 0.1764 0.097 Uiso 0.586(5) 1 d PR A 1
H31C H 0.1461 0.3393 0.2440 0.097 Uiso 0.586(5) 1 d PR A 1
C32A C 0.2359(3) 0.30603(19) 0.2248(4) 0.0677(18) Uiso 0.586(5) 1 d P A 1
H32A H 0.2448 0.3291 0.2407 0.102 Uiso 0.586(5) 1 d PR A 1
H32B H 0.2246 0.3056 0.1761 0.102 Uiso 0.586(5) 1 d PR A 1
H32C H 0.2720 0.2921 0.2447 0.102 Uiso 0.586(5) 1 d PR A 1
C38A C 0.4460(4) 0.1416(3) 0.5278(5) 0.088(3) Uiso 0.586(5) 1 d P A 1
H38A H 0.4630 0.1211 0.5159 0.133 Uiso 0.586(5) 1 d PR A 1
H38B H 0.4736 0.1501 0.5704 0.133 Uiso 0.586(5) 1 d PR A 1
H38C H 0.4412 0.1584 0.4930 0.133 Uiso 0.586(5) 1 d PR A 1
C39A C 0.3906(5) 0.1103(3) 0.5929(5) 0.105(3) Uiso 0.586(5) 1 d P A 1
H39A H 0.3505 0.1077 0.5976 0.158 Uiso 0.586(5) 1 d PR A 1
H39B H 0.4191 0.1196 0.6342 0.158 Uiso 0.586(5) 1 d PR A 1
H39C H 0.4053 0.0884 0.5842 0.158 Uiso 0.586(5) 1 d PR A 1
C40A C 0.3580(3) 0.16653(17) 0.5533(3) 0.0599(16) Uiso 0.586(5) 1 d P A 1
H40A H 0.3499 0.1828 0.5170 0.090 Uiso 0.586(5) 1 d PR A 1
H40B H 0.3868 0.1761 0.5941 0.090 Uiso 0.586(5) 1 d PR A 1
H40C H 0.3199 0.1610 0.5608 0.090 Uiso 0.586(5) 1 d PR A 1
C30B C 0.1622(6) 0.3046(3) 0.2945(6) 0.083(3) Uiso 0.414(5) 1 d P A 2
H30D H 0.1774 0.2903 0.3340 0.125 Uiso 0.414(5) 1 d PR A 2
H30E H 0.1177 0.3040 0.2775 0.125 Uiso 0.414(5) 1 d PR A 2
H30F H 0.1758 0.3276 0.3066 0.125 Uiso 0.414(5) 1 d PR A 2
C31B C 0.1664(7) 0.3169(4) 0.1851(8) 0.103(4) Uiso 0.414(5) 1 d P A 2
H31D H 0.1241 0.3238 0.1760 0.154 Uiso 0.414(5) 1 d PR A 2
H31E H 0.1701 0.3057 0.1458 0.154 Uiso 0.414(5) 1 d PR A 2
H31F H 0.1928 0.3366 0.1957 0.154 Uiso 0.414(5) 1 d PR A 2
C32B C 0.2527(5) 0.2937(3) 0.2685(6) 0.081(3) Uiso 0.414(5) 1 d P A 2
H32D H 0.2667 0.3168 0.2790 0.122 Uiso 0.414(5) 1 d PR A 2
H32E H 0.2675 0.2849 0.2339 0.122 Uiso 0.414(5) 1 d PR A 2
H32F H 0.2683 0.2800 0.3088 0.122 Uiso 0.414(5) 1 d PR A 2
C38B C 0.4146(7) 0.1663(4) 0.5114(7) 0.095(4) Uiso 0.414(5) 1 d P A 2
H38D H 0.4372 0.1593 0.4823 0.143 Uiso 0.414(5) 1 d PR A 2
H38E H 0.4422 0.1775 0.5509 0.143 Uiso 0.414(5) 1 d PR A 2
H38F H 0.3821 0.1817 0.4871 0.143 Uiso 0.414(5) 1 d PR A 2
C39B C 0.4380(4) 0.1099(2) 0.5607(5) 0.061(2) Uiso 0.414(5) 1 d P A 2
H39D H 0.4255 0.0912 0.5827 0.091 Uiso 0.414(5) 1 d PR A 2
H39E H 0.4726 0.1214 0.5929 0.091 Uiso 0.414(5) 1 d PR A 2
H39F H 0.4500 0.1015 0.5237 0.091 Uiso 0.414(5) 1 d PR A 2
C40B C 0.3591(7) 0.1421(4) 0.5883(7) 0.099(4) Uiso 0.414(5) 1 d P A 2
H40D H 0.3255 0.1579 0.5711 0.148 Uiso 0.414(5) 1 d PR A 2
H40E H 0.3906 0.1519 0.6266 0.148 Uiso 0.414(5) 1 d PR A 2
H40F H 0.3441 0.1215 0.6021 0.148 Uiso 0.414(5) 1 d PR A 2
C46A C 0.3147(4) 0.0323(2) 0.1098(5) 0.056(2) Uani 0.38 1 d P . .
C42B C -0.1150(4) 0.1138(3) 0.1666(6) 0.066(3) Uani 0.38 1 d P . .
H42A H -0.1042 0.1370 0.1607 0.098 Uiso 0.38 1 d PR A .
H42B H -0.1423 0.1135 0.1929 0.098 Uiso 0.38 1 d PR . .
H42C H -0.1354 0.1037 0.1229 0.098 Uiso 0.38 1 d PR . .
C42A C -0.0065(6) 0.0339(3) 0.3206(7) 0.078(3) Uani 0.38 1 d P . .
H42D H 0.0207 0.0158 0.3174 0.117 Uiso 0.38 1 d PR A .
H42E H -0.0469 0.0246 0.3146 0.117 Uiso 0.38 1 d PR . .
H42F H 0.0097 0.0444 0.3645 0.117 Uiso 0.38 1 d PR . .
C46B C 0.2006(8) 0.1127(4) -0.0498(7) 0.101(5) Uani 0.38 1 d P . .

loop_
_atom_site_aniso_label
_atom_site_aniso_U_11
_atom_site_aniso_U_22
_atom_site_aniso_U_33
_atom_site_aniso_U_23
_atom_site_aniso_U_13
_atom_site_aniso_U_12
Co1 0.02642(17) 0.02315(17) 0.02363(16) -0.00064(11) -0.00378(12) -0.00016(11)
Co2 0.02404(16) 0.02360(17) 0.02442(16) -0.00159(11) -0.00456(12) 0.00149(11)
Co3 0.03065(18) 0.01915(16) 0.02970(18) 0.00054(11) -0.00464(13) -0.00046(12)
Co4 0.03216(18) 0.01927(16) 0.02890(17) -0.00060(11) -0.00447(13) -0.00053(12)
Cl1 0.0285(3) 0.0220(3) 0.0271(3) -0.00161(19) -0.0038(2) -0.0004(2)
S1 0.0283(3) 0.0249(3) 0.0275(3) -0.0003(2) 0.0000(2) 0.0030(2)
S2 0.0257(3) 0.0263(3) 0.0247(3) 0.0026(2) -0.0024(2) 0.0013(2)
S3 0.0285(3) 0.0229(3) 0.0367(3) 0.0039(2) -0.0065(2) 0.0025(2)
S4 0.0423(3) 0.0247(3) 0.0276(3) 0.0034(2) -0.0024(2) -0.0024(2)
O1 0.0376(9) 0.0228(8) 0.0225(8) -0.0024(6) -0.0047(7) 0.0037(7)
O2 0.0274(8) 0.0209(8) 0.0261(8) -0.0017(6) -0.0023(6) 0.0008(6)
O3 0.0243(8) 0.0204(8) 0.0340(9) 0.0030(6) -0.0071(7) -0.0020(6)
O4 0.0306(8) 0.0235(8) 0.0252(8) -0.0002(6) -0.0079(7) -0.0026(7)
O5 0.032(5) 0.034(5) 0.039(5) 0.002(3) 0.007(4) 0.003(4)
O6 0.045(7) 0.021(6) 0.048(8) 0.015(4) 0.005(6) 0.011(5)
O7 0.096(13) 0.060(9) 0.040(11) 0.027(7) -0.004(8) -0.037(8)
O8 0.026(5) 0.044(7) 0.027(7) 0.001(5) -0.014(5) 0.013(4)
N1 0.0374(17) 0.056(2) 0.067(2) 0.0102(18) 0.0248(17) -0.0034(16)
N2 0.036(2) 0.055(2) 0.070(3) -0.006(2) 0.0087(19) 0.0001(18)
C41' 0.036(2) 0.055(2) 0.070(3) -0.006(2) 0.0087(19) 0.0001(18)
N3 0.031(2) 0.035(3) 0.038(2) -0.0035(19) 0.0067(19) -0.001(2)
N4 0.034(3) 0.026(3) 0.036(3) 0.0017(18) 0.003(2) 0.000(2)
N5 0.0265(10) 0.0294(10) 0.0254(10) 0.0002(8) -0.0042(8) -0.0003(8)
N6 0.0332(11) 0.0290(11) 0.0317(11) -0.0001(8) -0.0062(9) -0.0013(9)
N7 0.0368(11) 0.0293(11) 0.0301(10) -0.0009(8) -0.0054(9) -0.0010(9)
N8 0.0286(10) 0.0277(10) 0.0242(9) -0.0008(8) -0.0045(8) -0.0010(8)
N9 0.043(2) 0.037(3) 0.021(3) 0.002(2) 0.007(2) -0.0037(19)
N10 0.028(2) 0.034(3) 0.031(3) -0.0010(19) -0.003(2) 0.0066(19)
N11 0.064(3) 0.052(2) 0.037(2) 0.0015(17) 0.0186(19) 0.0105(19)
C45' 0.064(3) 0.052(2) 0.037(2) 0.0015(17) 0.0186(19) 0.0105(19)
N12 0.066(2) 0.056(2) 0.054(2) 0.0071(17) 0.0319(19) 0.0249(19)
N13 0.0337(11) 0.0214(10) 0.0318(10) -0.0002(8) -0.0040(8) -0.0005(8)
N14 0.0425(12) 0.0249(10) 0.0346(11) -0.0003(9) -0.0081(9) 0.0007(9)
N15 0.0328(11) 0.0218(10) 0.0327(11) 0.0001(8) -0.0024(8) 0.0001(8)
N16 0.0442(13) 0.0260(10) 0.0347(11) 0.0007(9) -0.0081(10) -0.0005(9)
N17 0.106(3) 0.160(5) 0.109(3) -0.092(3) 0.061(3) -0.073(3)
C1 0.0318(12) 0.0256(11) 0.0264(11) -0.0036(9) 0.0014(9) -0.0038(9)
C2 0.0371(13) 0.0243(11) 0.0287(12) 0.0000(9) 0.0013(10) -0.0018(9)
C3 0.0386(13) 0.0348(13) 0.0234(11) -0.0019(9) 0.0025(10) -0.0045(11)
C4 0.0379(13) 0.0344(13) 0.0283(12) -0.0059(10) 0.0050(10) -0.0056(11)
C5 0.0354(13) 0.0288(12) 0.0316(12) -0.0029(9) 0.0054(10) 0.0005(10)
C6 0.0332(12) 0.0260(11) 0.0255(11) -0.0018(9) 0.0005(9) -0.0004(9)
C7 0.0263(11) 0.0211(10) 0.0215(10) 0.0016(8) -0.0070(8) 0.0033(8)
C8 0.0282(11) 0.0244(11) 0.0257(11) 0.0003(8) -0.0026(9) 0.0022(9)
C9 0.0358(13) 0.0244(11) 0.0311(12) -0.0041(9) 0.0001(10) 0.0042(10)
C10 0.0355(13) 0.0230(11) 0.0371(13) -0.0039(9) -0.0003(10) -0.0017(10)
C11 0.0316(12) 0.0240(11) 0.0370(13) 0.0015(9) -0.0014(10) -0.0024(9)
C12 0.0274(11) 0.0228(11) 0.0265(11) 0.0009(8) -0.0044(9) 0.0032(9)
C13 0.0238(11) 0.0244(11) 0.0289(11) -0.0012(9) -0.0025(9) -0.0002(9)
C14 0.0251(11) 0.0246(11) 0.0267(11) 0.0013(8) -0.0031(9) 0.0004(9)
C15 0.0298(12) 0.0269(12) 0.0334(12) 0.0041(9) 0.0014(10) -0.0021(9)
C16 0.0267(12) 0.0325(13) 0.0349(13) 0.0000(10) -0.0008(10) -0.0038(10)
C17 0.0258(11) 0.0311(12) 0.0329(12) 0.0038(10) -0.0052(9) -0.0001(9)
C18 0.0278(11) 0.0228(11) 0.0334(12) 0.0034(9) -0.0048(10) -0.0003(9)
C19 0.0362(13) 0.0179(10) 0.0264(11) 0.0028(8) -0.0102(9) -0.0005(9)
C20 0.0346(12) 0.0219(11) 0.0294(12) 0.0018(9) -0.0100(10) -0.0005(9)
C21 0.0334(13) 0.0330(13) 0.0416(15) -0.0018(11) -0.0126(11) 0.0002(11)
C22 0.0420(15) 0.0388(15) 0.0390(15) -0.0084(11) -0.0124(12) -0.0003(12)
C23 0.0469(16) 0.0348(14) 0.0292(13) -0.0028(10) -0.0093(11) 0.0042(12)
C24 0.0370(13) 0.0240(11) 0.0277(12) 0.0019(9) -0.0087(10) 0.0005(10)
C25 0.0481(16) 0.0423(15) 0.0310(13) -0.0118(11) 0.0073(11) -0.0024(12)
C26 0.149(5) 0.063(2) 0.0390(18) -0.0063(16) 0.038(2) 0.008(3)
C27 0.067(2) 0.056(2) 0.0463(18) -0.0213(15) 0.0120(16) 0.0053(17)
C28 0.051(2) 0.104(3) 0.090(3) -0.067(3) 0.017(2) -0.020(2)
C29 0.0458(16) 0.0282(14) 0.0626(19) -0.0144(12) 0.0091(14) -0.0073(12)
C33 0.0299(13) 0.0422(15) 0.0448(15) 0.0077(12) -0.0051(11) -0.0106(11)
C34 0.0441(17) 0.0389(16) 0.086(3) -0.0025(16) -0.0025(17) -0.0134(14)
C35 0.0449(18) 0.076(2) 0.055(2) 0.0147(18) -0.0005(15) -0.0200(17)
C36 0.0325(14) 0.0497(18) 0.0598(19) 0.0123(15) -0.0122(13) -0.0138(13)
C37 0.0502(19) 0.076(3) 0.0433(18) -0.0225(16) -0.0168(15) -0.0074(17)
C41 0.058(3) 0.049(2) 0.063(3) 0.0067(19) 0.022(2) -0.010(2)
N2' 0.058(3) 0.049(2) 0.063(3) 0.0067(19) 0.022(2) -0.010(2)
C43 0.0232(11) 0.0293(12) 0.0257(11) -0.0008(8) -0.0023(9) -0.0005(9)
C44 0.0412(15) 0.0290(13) 0.0337(13) 0.0002(10) -0.0076(11) -0.0003(10)
C45 0.056(2) 0.049(2) 0.061(3) -0.0019(19) 0.017(2) 0.0141(19)
N11' 0.056(2) 0.049(2) 0.061(3) -0.0019(19) 0.017(2) 0.0141(19)
C47 0.0293(16) 0.0227(15) 0.0326(17) 0.000 0.0005(13) 0.000
C48 0.0371(19) 0.0254(17) 0.0333(18) 0.000 -0.0074(15) 0.000
C49 0.0312(17) 0.0224(15) 0.0311(17) 0.000 0.0015(13) 0.000
C50 0.0378(19) 0.0237(17) 0.040(2) 0.000 -0.0064(16) 0.000
C51 0.040(8) 0.026(6) 0.042(6) 0.004(5) 0.005(6) -0.005(5)
C52 0.040(7) 0.038(7) 0.064(12) -0.016(7) 0.017(7) 0.001(6)
C53 0.0491(17) 0.0400(16) 0.0447(16) 0.0000(12) 0.0012(13) 0.0041(13)
C54 0.071(2) 0.058(2) 0.057(2) -0.0283(17) 0.0248(18) -0.0192(18)
C46A 0.048(5) 0.044(4) 0.077(6) 0.003(4) 0.022(4) 0.021(4)
C42B 0.045(5) 0.085(7) 0.065(6) -0.001(5) 0.016(4) 0.005(5)
C42A 0.096(9) 0.057(6) 0.099(9) 0.005(6) 0.056(8) -0.018(6)
C46B 0.129(13) 0.106(11) 0.061(7) 0.009(7) 0.023(8) -0.001(10)

loop_
_atom_type_symbol
_atom_type_description
_atom_type_scat_dispersion_real
_atom_type_scat_dispersion_imag
_atom_type_scat_source
C C 0.0033 0.0016 'International Tables Vol C Tables 4.2.6.8 and 6.1.1.4'
H H 0.0000 0.0000 'International Tables Vol C Tables 4.2.6.8 and 6.1.1.4'
N N 0.0061 0.0033 'International Tables Vol C Tables 4.2.6.8 and 6.1.1.4'
O O 0.0106 0.0060 'International Tables Vol C Tables 4.2.6.8 and 6.1.1.4'
S S 0.1246 0.1234 'International Tables Vol C Tables 4.2.6.8 and 6.1.1.4'
Co Co 0.3494 0.9721 'International Tables Vol C Tables 4.2.6.8 and 6.1.1.4'
Cl Cl 0.1484 0.1585 'International Tables Vol C Tables 4.2.6.8 and 6.1.1.4'

loop_
_geom_angle_atom_site_label_1
_geom_angle_atom_site_label_2
_geom_angle_atom_site_label_3
_geom_angle
_geom_angle_site_symmetry_1
_geom_angle_site_symmetry_3
O2 Co1 O1 93.72(7) . .
O2 Co1 N5 92.17(8) . 2
O1 Co1 N5 173.52(9) . 2
O2 Co1 N3 169.08(15) . .
O1 Co1 N3 81.37(15) . .
N5 Co1 N3 93.27(16) 2 .
O2 Co1 O5 175.4(4) . .
O1 Co1 O5 90.8(4) . .
N5 Co1 O5 83.3(4) 2 .
N3 Co1 O5 13.1(3) . .
O2 Co1 S1 82.10(5) . .
O1 Co1 S1 81.04(5) . .
N5 Co1 S1 97.13(6) 2 .
N3 Co1 S1 106.57(14) . .
O5 Co1 S1 99.3(4) . .
O2 Co1 Cl1 81.72(5) . .
O1 Co1 Cl1 81.24(5) . .
N5 Co1 Cl1 102.30(6) 2 .
N3 Co1 Cl1 87.87(14) . .
O5 Co1 Cl1 98.4(3) . .
S1 Co1 Cl1 155.09(2) . .
O2 Co2 O3 92.51(7) . .
O2 Co2 N8 91.59(8) . .
O3 Co2 N8 174.43(8) . .
O2 Co2 O8 174.1(3) . .
O3 Co2 O8 92.9(3) . .
N8 Co2 O8 83.2(3) . .
O2 Co2 N10 168.48(15) . .
O3 Co2 N10 80.61(14) . .
N8 Co2 N10 95.93(14) . .
O8 Co2 N10 14.1(2) . .
O2 Co2 S2 83.05(5) . .
O3 Co2 S2 81.53(5) . .
N8 Co2 S2 95.23(6) . .
O8 Co2 S2 100.0(4) . .
N10 Co2 S2 104.87(15) . .
O2 Co2 Cl1 82.12(5) . .
O3 Co2 Cl1 81.63(5) . .
N8 Co2 Cl1 102.68(6) . .
O8 Co2 Cl1 96.4(4) . .
N10 Co2 Cl1 87.71(15) . .
S2 Co2 Cl1 156.98(2) . .
O7 Co3 O4 174.1(9) . .
O7 Co3 O3 88.7(8) . .
O4 Co3 O3 92.94(7) . .
O7 Co3 N13 85.4(8) . .
O4 Co3 N13 93.16(8) . .
O3 Co3 N13 173.70(9) . .
O7 Co3 N9 7.4(9) . .
O4 Co3 N9 169.9(2) . .
O3 Co3 N9 81.9(2) . .
N13 Co3 N9 92.3(2) . .
O7 Co3 S3 102.7(9) . .
O4 Co3 S3 83.15(5) . .
O3 Co3 S3 81.76(5) . .
N13 Co3 S3 97.39(6) . .
N9 Co3 S3 104.5(2) . .
O7 Co3 Cl1 93.2(9) . .
O4 Co3 Cl1 81.54(5) . .
O3 Co3 Cl1 80.41(5) . .
N13 Co3 Cl1 102.08(6) . .
N9 Co3 Cl1 89.1(2) . .
S3 Co3 Cl1 155.78(2) . .
O4 Co4 O1 92.85(7) . .
O4 Co4 N15 92.89(8) . .
O1 Co4 N15 174.01(9) . .
O4 Co4 O6 175.4(4) . .
O1 Co4 O6 91.7(3) . .
N15 Co4 O6 82.6(3) . .
O4 Co4 N4 169.22(15) . .
O1 Co4 N4 80.90(15) . .
N15 Co4 N4 93.69(16) . .
O6 Co4 N4 13.5(3) . .
O4 Co4 S4 82.83(5) . .
O1 Co4 S4 81.74(5) . .
N15 Co4 S4 97.27(6) . .
O6 Co4 S4 98.5(5) . .
N4 Co4 S4 104.78(16) . .
O4 Co4 Cl1 82.21(5) . .
O1 Co4 Cl1 81.11(5) . .
N15 Co4 Cl1 101.38(6) . .
O6 Co4 Cl1 97.9(4) . .
N4 Co4 Cl1 88.12(15) . .
S4 Co4 Cl1 156.58(2) . .
Co2 Cl1 Co1 78.74(2) . .
Co2 Cl1 Co4 122.84(2) . .
Co1 Cl1 Co4 75.019(19) . .
Co2 Cl1 Co3 74.844(19) . .
Co1 Cl1 Co3 121.99(2) . .
Co4 Cl1 Co3 77.731(18) . .
C6 S1 C8 100.77(11) . .
C6 S1 Co1 94.92(8) . .
C8 S1 Co1 94.59(8) . .
C14 S2 C12 100.11(11) . .
C14 S2 Co2 94.96(8) . .
C12 S2 Co2 94.23(8) . .
C18 S3 C20 103.08(12) . .
C18 S3 Co3 94.38(8) . .
C20 S3 Co3 93.88(8) . .
C2 S4 C24 101.04(12) . .
C2 S4 Co4 94.86(8) . .
C24 S4 Co4 94.23(9) . .
C1 O1 Co4 120.82(15) . .
C1 O1 Co1 120.99(15) . .
Co4 O1 Co1 107.93(7) . .
C7 O2 Co1 122.73(16) . .
C7 O2 Co2 121.13(15) . .
Co1 O2 Co2 115.12(8) . .
C13 O3 Co3 119.64(14) . .
C13 O3 Co2 120.11(15) . .
Co3 O3 Co2 107.64(7) . .
C19 O4 Co3 121.75(17) . .
C19 O4 Co4 121.84(17) . .
Co3 O4 Co4 115.97(8) . .
C51 O5 Co1 129.1(10) . .
C51 O6 Co4 129.2(11) . .
C52 O7 Co3 144(2) . .
C52 O8 Co2 130.5(12) . .
C61 O10 O10 53.2(15) . 6
C41 N1 N2 102.6(3) . .
C41 N1 H51 51.6 . .
N2 N1 H51 53.7 . .
N3 N2 N1 111.8(4) . .
N3 N2 C42B 132.3(7) . .
N1 N2 C42B 115.6(6) . .
N3 N2 H51 93.8 . .
N1 N2 H51 18.5 . .
C42B N2 H51 133.8 . .
N2 N3 N4 106.6(6) . .
N2 N3 Co1 136.8(5) . .
N4 N3 Co1 116.6(4) . .
C41 N4 N3 107.4(6) . .
C41 N4 Co4 135.5(4) . .
N3 N4 Co4 117.0(4) . .
C43 N5 N6 106.17(19) . .
C43 N5 Co1 136.21(17) . 2
N6 N5 Co1 117.60(15) . 2
N7 N6 N5 109.17(19) . .
N6 N7 N8 109.11(19) . .
C43 N8 N7 106.33(19) . .
C43 N8 Co2 136.70(17) . .
N7 N8 Co2 116.97(15) . .
C45 N9 N10 109.7(7) . .
C45 N9 Co3 136.4(6) . .
N10 N9 Co3 113.9(4) . .
N11 N10 N9 106.8(6) . .
N11 N10 Co2 133.2(4) . .
N9 N10 Co2 120.1(4) . .
N10 N11 N12 110.0(4) . .
N10 N11 C46B 134.1(8) . .
N12 N11 C46B 115.0(8) . .
N10 N11 H52 91.8 . .
N12 N11 H52 18.8 . .
C46B N11 H52 133.7 . .
N11 N12 C45 103.5(3) . .
N11 N12 H52 54.4 . .
C45 N12 H52 51.8 . .
C47 N13 N14 106.0(2) . .
C47 N13 Co3 136.24(18) . .
N14 N13 Co3 117.80(15) . .
N14 N14 N13 108.92(12) 6 .
C49 N15 N16 106.0(2) . .
C49 N15 Co4 136.69(18) . .
N16 N15 Co4 117.34(15) . .
N16 N16 N15 109.02(13) 6 .
C57 N19 C59 102.9(10) . .
C57 N19 C58 138.7(11) . .
C59 N19 C58 118.4(8) . .
C61 N20 C60 124.4(9) . 6
C61 N20 C60 124.4(9) . .
C60 N20 C60 102.5(16) 6 .
O1 C1 C2 121.6(2) . .
O1 C1 C6 121.3(2) . .
C2 C1 C6 117.1(2) . .
C3 C2 C1 121.2(2) . .
C3 C2 S4 120.86(19) . .
C1 C2 S4 117.96(19) . .
C4 C3 C2 121.4(2) . .
C4 C3 H3 119.3 . .
C2 C3 H3 119.3 . .
C5 C4 C3 117.2(2) . .
C5 C4 C25 121.2(2) . .
C3 C4 C25 121.5(2) . .
C4 C5 C6 122.0(2) . .
C4 C5 H5 119.0 . .
C6 C5 H5 119.0 . .
C5 C6 C1 120.8(2) . .
C5 C6 S1 121.07(19) . .
C1 C6 S1 118.17(18) . .
O2 C7 C12 122.0(2) . .
O2 C7 C8 121.6(2) . .
C12 C7 C8 116.4(2) . .
C9 C8 C7 121.0(2) . .
C9 C8 S1 120.5(2) . .
C7 C8 S1 118.49(18) . .
C10 C9 C8 122.3(2) . .
C10 C9 H9 118.8 . .
C8 C9 H9 118.8 . .
C9 C10 C11 117.0(2) . .
C9 C10 C29 121.5(3) . .
C11 C10 C29 121.5(3) . .
C12 C11 C10 121.6(3) . .
C12 C11 H11 119.2 . .
C10 C11 H11 119.2 . .
C11 C12 C7 121.6(2) . .
C11 C12 S2 119.4(2) . .
C7 C12 S2 118.96(17) . .
O3 C13 C18 122.0(2) . .
O3 C13 C14 121.5(2) . .
C18 C13 C14 116.5(2) . .
C15 C14 C13 121.6(2) . .
C15 C14 S2 120.43(18) . .
C13 C14 S2 117.95(17) . .
C14 C15 C16 121.9(2) . .
C14 C15 H15 119.1 . .
C16 C15 H15 119.0 . .
C17 C16 C15 116.7(2) . .
C17 C16 C33 124.6(2) . .
C15 C16 C33 118.8(2) . .
C16 C17 C18 122.0(2) . .
C16 C17 H17 119.0 . .
C18 C17 H17 119.0 . .
C17 C18 C13 121.3(2) . .
C17 C18 S3 120.89(18) . .
C13 C18 S3 117.76(18) . .
O4 C19 C24 121.7(2) . .
O4 C19 C20 121.6(2) . .
C24 C19 C20 116.7(2) . .
C19 C20 C21 121.0(3) . .
C19 C20 S3 119.42(18) . .
C21 C20 S3 119.6(2) . .
C22 C21 C20 121.6(3) . .
C22 C21 H21 119.2 . .
C20 C21 H21 119.2 . .
C23 C22 C21 117.5(2) . .
C23 C22 C37 121.5(3) . .
C21 C22 C37 121.0(3) . .
C22 C23 C24 121.7(3) . .
C22 C23 H23 119.2 . .
C24 C23 H23 119.2 . .
C19 C24 C23 121.5(3) . .
C19 C24 S4 119.28(18) . .
C23 C24 S4 119.2(2) . .
C28 C25 C4 107.7(3) . .
C28 C25 C27 108.2(3) . .
C4 C25 C27 112.5(2) . .
C28 C25 C26 110.2(4) . .
C4 C25 C26 111.2(3) . .
C27 C25 C26 106.9(3) . .
C25 C26 H26A 109.5 . .
C25 C26 H26B 109.5 . .
H26A C26 H26B 109.5 . .
C25 C26 H26C 109.5 . .
H26A C26 H26C 109.5 . .
H26B C26 H26C 109.5 . .
C25 C27 H27A 109.5 . .
C25 C27 H27B 109.5 . .
H27A C27 H27B 109.5 . .
C25 C27 H27C 109.5 . .
H27A C27 H27C 109.5 . .
H27B C27 H27C 109.5 . .
C25 C28 H28A 109.5 . .
C25 C28 H28B 109.5 . .
H28A C28 H28B 109.5 . .
C25 C28 H28C 109.5 . .
H28A C28 H28C 109.5 . .
H28B C28 H28C 109.5 . .
C30B C29 C32A 129.3(6) . .
C30B C29 C32B 110.7(8) . .
C32A C29 C32B 39.8(5) . .
C30B C29 C31A 60.8(6) . .
C32A C29 C31A 111.1(5) . .
C32B C29 C31A 139.1(6) . .
C30B C29 C31B 109.6(8) . .
C32A C29 C31B 65.3(7) . .
C32B C29 C31B 104.6(8) . .
C31A C29 C31B 52.8(6) . .
C30B C29 C10 115.1(6) . .
C32A C29 C10 114.2(4) . .
C32B C29 C10 109.4(5) . .
C31A C29 C10 109.9(3) . .
C31B C29 C10 106.8(6) . .
C30B C29 C30A 44.1(6) . .
C32A C29 C30A 109.3(5) . .
C32B C29 C30A 73.9(6) . .
C31A C29 C30A 104.4(5) . .
C31B C29 C30A 144.2(7) . .
C10 C29 C30A 107.3(4) . .
C35 C33 C16 109.5(2) . .
C35 C33 C36 110.4(3) . .
C16 C33 C36 111.0(2) . .
C35 C33 C34 109.1(3) . .
C16 C33 C34 109.5(3) . .
C36 C33 C34 107.3(3) . .
C33 C34 H34A 109.5 . .
C33 C34 H34B 109.5 . .
H34A C34 H34B 109.5 . .
C33 C34 H34C 109.5 . .
H34A C34 H34C 109.5 . .
H34B C34 H34C 109.5 . .
C33 C35 H35A 109.5 . .
C33 C35 H35B 109.5 . .
H35A C35 H35B 109.5 . .
C33 C35 H35C 109.5 . .
H35A C35 H35C 109.5 . .
H35B C35 H35C 109.5 . .
C33 C36 H36A 109.5 . .
C33 C36 H36B 109.5 . .
H36A C36 H36B 109.5 . .
C33 C36 H36C 109.5 . .
H36A C36 H36C 109.5 . .
H36B C36 H36C 109.5 . .
C38A C37 C40B 132.0(7) . .
C38A C37 C39B 59.4(5) . .
C40B C37 C39B 109.6(7) . .
C38A C37 C22 113.3(5) . .
C40B C37 C22 114.1(7) . .
C39B C37 C22 109.8(5) . .
C38A C37 C39A 112.4(6) . .
C40B C37 C39A 56.8(7) . .
C39B C37 C39A 58.1(6) . .
C22 C37 C39A 109.5(5) . .
C38A C37 C40A 110.2(5) . .
C40B C37 C40A 46.9(6) . .
C39B C37 C40A 141.9(5) . .
C22 C37 C40A 107.8(4) . .
C39A C37 C40A 103.1(5) . .
C38A C37 C38B 45.9(6) . .
C40B C37 C38B 112.6(8) . .
C39B C37 C38B 104.9(7) . .
C22 C37 C38B 105.4(6) . .
C39A C37 C38B 144.7(7) . .
C40A C37 C38B 70.6(6) . .
N4 C41 N1 111.5(4) . .
N4 C41 C42A 134.4(7) . .
N1 C41 C42A 113.2(7) . .
N4 C41 H51 93.8 . .
N1 C41 H51 18.3 . .
C42A C41 H51 131.4 . .
N8 C43 N5 109.2(2) . .
N8 C43 C44 125.4(2) . .
N5 C43 C44 125.3(2) . .
C43 C44 H44A 109.5 . .
C43 C44 H44B 109.5 . .
H44A C44 H44B 109.5 . .
C43 C44 H44C 109.5 . .
H44A C44 H44C 109.5 . .
H44B C44 H44C 109.5 . .
N9 C45 N12 109.9(5) . .
N9 C45 C46A 129.4(7) . .
N12 C45 C46A 120.3(5) . .
N9 C45 H52 92.3 . .
N12 C45 H52 18.1 . .
C46A C45 H52 138.2 . .
N13 C47 N13 110.3(3) . 6
N13 C47 C48 124.85(15) . .
N13 C47 C48 124.85(15) 6 .
C47 C48 H48A 109.5 . .
C47 C48 H48B 109.5 . .
H48A C48 H48B 109.5 . .
C47 C48 H48C 109.5 . .
H48A C48 H48C 109.5 . .
H48B C48 H48C 109.5 . .
N15 C49 N15 110.0(3) . 6
N15 C49 C50 124.98(15) . .
N15 C49 C50 124.98(15) 6 .
C49 C50 H50A 109.5 . .
C49 C50 H50B 109.5 . .
H50A C50 H50B 109.5 . .
C49 C50 H50C 109.5 . .
H50A C50 H50C 109.5 . .
H50B C50 H50C 109.5 . .
O5 C51 O6 128.2(14) . .
O5 C51 H51 116.4 . .
O6 C51 H51 115.4 . .
O8 C52 O7 118.0(19) . .
O8 C52 H52 120.0 . .
O7 C52 H52 121.9 . .
C54 C53 H51A 109.5 . .
C54 C53 H51B 109.5 . .
H51A C53 H51B 109.5 . .
C54 C53 H51C 109.5 . .
H51A C53 H51C 109.5 . .
H51B C53 H51C 109.5 . .
N17 C54 C53 178.0(5) . .
C55 C55 C56 177(3) 5 .
N18 C56 C55 178.5(14) . .
O9 C57 N19 94.7(13) . .
N19 C58 H56A 109.5 . .
N19 C58 H56B 109.5 . .
H56A C58 H56B 109.5 . .
N19 C58 H56C 109.4 . .
H56A C58 H56C 109.5 . .
H56B C58 H56C 109.5 . .
N19 C59 H57A 109.5 . .
N19 C59 H57B 109.4 . .
H57A C59 H57B 109.5 . .
N19 C59 H57C 109.4 . .
H57A C59 H57C 109.5 . .
H57B C59 H57C 109.5 . .
O10 C61 O10 74(3) . 6
O10 C61 N20 140.7(16) . .
O10 C61 N20 140.7(16) 6 .
C29 C30A H30A 109.5 . .
C29 C30A H30B 109.5 . .
H30A C30A H30B 109.5 . .
C29 C30A H30C 109.5 . .
H30A C30A H30C 109.5 . .
H30B C30A H30C 109.5 . .
C29 C30A H30D 109.9 . .
H30A C30A H30D 102.8 . .
H30B C30A H30D 115.4 . .
H30C C30A H30D 7.3 . .
C29 C31A H31A 109.5 . .
C29 C31A H31B 109.5 . .
H31A C31A H31B 109.5 . .
C29 C31A H31C 109.5 . .
H31A C31A H31C 109.5 . .
H31B C31A H31C 109.5 . .
C29 C31A H30E 86.3 . .
H31A C31A H30E 31.4 . .
H31B C31A H30E 139.4 . .
H31C C31A H30E 99.1 . .
C29 C31A H31D 106.4 . .
H31A C31A H31D 124.7 . .
H31B C31A H31D 16.7 . .
H31C C31A H31D 96.1 . .
H30E C31A H31D 155.6 . .
C29 C32A H32A 109.5 . .
C29 C32A H32B 109.5 . .
H32A C32A H32B 109.5 . .
C29 C32A H32C 109.5 . .
H32A C32A H32C 109.5 . .
H32B C32A H32C 109.5 . .
C29 C32A H31F 85.3 . .
H32A C32A H31F 55.7 . .
H32B C32A H31F 72.0 . .
H32C C32A H31F 162.9 . .
C29 C32A H32D 97.8 . .
H32A C32A H32D 49.4 . .
H32B C32A H32D 150.9 . .
H32C C32A H32D 69.0 . .
H31F C32A H32D 101.2 . .
C29 C32A H32E 103.6 . .
H32A C32A H32E 127.7 . .
H32B C32A H32E 95.7 . .
H32C C32A H32E 19.0 . .
H31F C32A H32E 166.8 . .
H32D C32A H32E 87.5 . .
C37 C38A H38A 109.5 . .
C37 C38A H38B 109.5 . .
H38A C38A H38B 109.5 . .
C37 C38A H38C 109.5 . .
H38A C38A H38C 109.5 . .
H38B C38A H38C 109.5 . .
C37 C38A H38D 106.8 . .
H38A C38A H38D 105.6 . .
H38B C38A H38D 115.9 . .
H38C C38A H38D 6.4 . .
C37 C38A H38E 90.0 . .
H38A C38A H38E 160.1 . .
H38B C38A H38E 57.8 . .
H38C C38A H38E 66.0 . .
H38D C38A H38E 71.4 . .
C37 C38A H39E 85.5 . .
H38A C38A H39E 73.6 . .
H38B C38A H39E 53.9 . .
H38C C38A H39E 161.7 . .
H38D C38A H39E 166.9 . .
H38E C38A H39E 104.7 . .
C37 C39A H39A 109.5 . .
C37 C39A H39B 109.5 . .
H39A C39A H39B 109.5 . .
C37 C39A H39C 109.5 . .
H39A C39A H39C 109.5 . .
H39B C39A H39C 109.5 . .
C37 C39A H39D 96.8 . .
H39A C39A H39D 133.4 . .
H39B C39A H39D 96.2 . .
H39C C39A H39D 24.0 . .
C37 C39A H40F 94.1 . .
H39A C39A H40F 27.3 . .
H39B C39A H40F 95.0 . .
H39C C39A H40F 136.8 . .
H39D C39A H40F 160.7 . .
C37 C40A H40A 109.5 . .
C37 C40A H40B 109.5 . .
H40A C40A H40B 109.5 . .
C37 C40A H40C 109.5 . .
H40A C40A H40C 109.5 . .
H40B C40A H40C 109.4 . .
C37 C40A H40D 104.1 . .
H40A C40A H40D 123.3 . .
H40B C40A H40D 100.2 . .
H40C C40A H40D 14.1 . .
C29 C30B H30A 91.8 . .
C29 C30B H30C 113.4 . .
H30A C30B H30C 73.4 . .
C29 C30B H31A 89.8 . .
H30A C30B H31A 162.1 . .
H30C C30B H31A 122.0 . .
C29 C30B H30D 109.4 . .
H30A C30B H30D 62.6 . .
H30C C30B H30D 11.1 . .
H31A C30B H30D 133.0 . .
C29 C30B H30E 109.5 . .
H30A C30B H30E 158.6 . .
H30C C30B H30E 98.5 . .
H31A C30B H30E 25.3 . .
H30D C30B H30E 109.5 . .
C29 C30B H30F 109.5 . .
H30A C30B H30F 59.8 . .
H30C C30B H30F 115.9 . .
H31A C30B H30F 103.0 . .
H30D C30B H30F 109.5 . .
H30E C30B H30F 109.5 . .
C29 C31B H31B 99.8 . .
C29 C31B H32B 83.9 . .
H31B C31B H32B 159.3 . .
C29 C31B H31D 109.4 . .
H31B C31B H31D 12.6 . .
H32B C31B H31D 162.3 . .
C29 C31B H31E 109.5 . .
H31B C31B H31E 106.4 . .
H32B C31B H31E 53.7 . .
H31D C31B H31E 109.5 . .
C29 C31B H31F 109.5 . .
H31B C31B H31F 121.4 . .
H32B C31B H31F 75.3 . .
H31D C31B H31F 109.5 . .
H31E C31B H31F 109.5 . .
C29 C32B H32A 84.7 . .
C29 C32B H32C 123.0 . .
H32A C32B H32C 81.1 . .
C29 C32B H32D 109.5 . .
H32A C32B H32D 36.8 . .
H32C C32B H32D 90.1 . .
C29 C32B H32E 109.5 . .
H32A C32B H32E 94.0 . .
H32C C32B H32E 20.1 . .
H32D C32B H32E 109.5 . .
C29 C32B H32F 109.4 . .
H32A C32B H32F 145.5 . .
H32C C32B H32F 113.1 . .
H32D C32B H32F 109.5 . .
H32E C32B H32F 109.5 . .
C37 C38B H38C 106.0 . .
C37 C38B H38D 109.5 . .
H38C C38B H38D 12.3 . .
C37 C38B H38E 109.4 . .
H38C C38B H38E 100.6 . .
H38D C38B H38E 109.5 . .
C37 C38B H38F 109.5 . .
H38C C38B H38F 121.3 . .
H38D C38B H38F 109.5 . .
H38E C38B H38F 109.4 . .
C37 C39B H38A 90.6 . .
C37 C39B H39C 93.4 . .
H38A C39B H39C 154.6 . .
C37 C39B H39D 109.5 . .
H38A C39B H39D 149.5 . .
H39C C39B H39D 16.2 . .
C37 C39B H39E 109.5 . .
H38A C39B H39E 83.5 . .
H39C C39B H39E 118.4 . .
H39D C39B H39E 109.5 . .
C37 C39B H39F 109.5 . .
H38A C39B H39F 40.5 . .
H39C C39B H39F 115.2 . .
H39D C39B H39F 109.5 . .
H39E C39B H39F 109.5 . .
C37 C40B H39A 91.0 . .
C37 C40B H40B 88.7 . .
H39A C40B H40B 162.3 . .
C37 C40B H40C 101.9 . .
H39A C40B H40C 124.8 . .
H40B C40B H40C 72.5 . .
C37 C40B H40D 109.5 . .
H39A C40B H40D 123.3 . .
H40B C40B H40D 73.2 . .
H40C C40B H40D 7.6 . .
C37 C40B H40E 109.5 . .
H39A C40B H40E 112.1 . .
H40B C40B H40E 51.8 . .
H40C C40B H40E 113.2 . .
H40D C40B H40E 109.5 . .
C37 C40B H40F 109.4 . .
H39A C40B H40F 19.4 . .
H40B C40B H40F 158.5 . .
H40C C40B H40F 113.1 . .
H40D C40B H40F 109.5 . .
H40E C40B H40F 109.5 . .
N2 C42B H42A 109.9 . .
N2 C42B H42B 109.2 . .
H42A C42B H42B 109.5 . .
N2 C42B H42C 109.3 . .
H42A C42B H42C 109.5 . .
H42B C42B H42C 109.5 . .
C41 C42A H42D 109.4 . .
C41 C42A H42E 110.0 . .
H42D C42A H42E 109.5 . .
C41 C42A H42F 109.1 . .
H42D C42A H42F 109.5 . .
H42E C42A H42F 109.5 . .

loop_
_geom_bond_atom_site_label_1
_geom_bond_atom_site_label_2
_geom_bond_distance
_geom_bond_site_symmetry_2
Co1 O2 2.0126(17) .
Co1 O1 2.0348(16) .
Co1 N5 2.0518(19) 2
Co1 N3 2.108(6) .
Co1 O5 2.110(15) .
Co1 S1 2.5045(7) .
Co1 Cl1 2.6906(7) .
Co2 O2 2.0178(17) .
Co2 O3 2.0424(16) .
Co2 N8 2.0576(19) .
Co2 O8 2.086(17) .
Co2 N10 2.120(6) .
Co2 S2 2.4818(7) .
Co2 Cl1 2.6715(7) .
Co3 O7 1.91(3) .
Co3 O4 2.0079(19) .
Co3 O3 2.0255(16) .
Co3 N13 2.046(2) .
Co3 N9 2.137(7) .
Co3 S3 2.4946(7) .
Co3 Cl1 2.7313(7) .
Co4 O4 2.0130(19) .
Co4 O1 2.0255(17) .
Co4 N15 2.049(2) .
Co4 O6 2.10(2) .
Co4 N4 2.109(7) .
Co4 S4 2.4873(7) .
Co4 Cl1 2.7019(7) .
S1 C6 1.777(2) .
S1 C8 1.788(3) .
S2 C14 1.782(2) .
S2 C12 1.785(3) .
S3 C18 1.786(2) .
S3 C20 1.789(3) .
S4 C2 1.786(3) .
S4 C24 1.791(3) .
O1 C1 1.325(3) .
O2 C7 1.324(3) .
O3 C13 1.324(3) .
O4 C19 1.332(3) .
O5 C51 1.279(17) .
O6 C51 1.270(19) .
O7 C52 1.32(2) .
O8 C52 1.226(19) .
O9 C57 1.371(14) .
O10 C61 1.198(15) .
O10 O10 1.43(5) 6
N1 C41 1.374(6) .
N1 N2 1.377(6) .
N2 N3 1.308(7) .
N2 C42B 1.443(11) .
N2 H51 1.1654 .
N3 N4 1.382(7) .
N4 C41 1.306(8) .
N5 C43 1.343(3) .
N5 N6 1.352(3) .
N5 Co1 2.0518(19) 2
N6 N7 1.298(3) .
N7 N8 1.353(3) .
N8 C43 1.337(3) .
N9 C45 1.266(9) .
N9 N10 1.354(9) .
N10 N11 1.313(7) .
N11 N12 1.365(5) .
N11 C46B 1.462(14) .
N11 H52 1.1591 .
N12 C45 1.385(6) .
N13 C47 1.331(3) .
N13 N14 1.368(3) .
N14 N14 1.297(4) 6
N15 C49 1.332(3) .
N15 N16 1.360(3) .
N16 N16 1.296(4) 6
N17 C54 1.134(5) .
N18 C56 1.114(11) .
N19 C57 1.422(13) .
N19 C59 1.486(10) .
N19 C58 1.495(12) .
N20 C61 1.303(17) .
N20 C60 1.495(16) 6
N20 C60 1.495(16) .
C1 C2 1.404(3) .
C1 C6 1.408(3) .
C2 C3 1.400(3) .
C3 C4 1.400(4) .
C3 H3 0.9500 .
C4 C5 1.390(4) .
C4 C25 1.531(4) .
C5 C6 1.399(3) .
C5 H5 0.9502 .
C7 C12 1.405(4) .
C7 C8 1.409(4) .
C8 C9 1.392(3) .
C9 C10 1.384(4) .
C9 H9 0.9501 .
C10 C11 1.393(4) .
C10 C29 1.545(4) .
C11 C12 1.391(3) .
C11 H11 0.9500 .
C13 C18 1.405(3) .
C13 C14 1.409(3) .
C14 C15 1.384(3) .
C15 C16 1.401(3) .
C15 H15 0.9501 .
C16 C17 1.393(4) .
C16 C33 1.536(4) .
C17 C18 1.397(3) .
C17 H17 0.9499 .
C19 C24 1.392(4) .
C19 C20 1.402(4) .
C20 C21 1.404(3) .
C21 C22 1.382(5) .
C21 H21 0.9501 .
C22 C23 1.376(5) .
C22 C37 1.544(4) .
C23 C24 1.401(3) .
C23 H23 0.9499 .
C25 C28 1.516(5) .
C25 C27 1.532(5) .
C25 C26 1.537(5) .
C26 H26A 0.9801 .
C26 H26B 0.9799 .
C26 H26C 0.9800 .
C27 H27A 0.9800 .
C27 H27B 0.9799 .
C27 H27C 0.9801 .
C28 H28A 0.9799 .
C28 H28B 0.9802 .
C28 H28C 0.9800 .
C29 C30B 1.428(12) .
C29 C32A 1.476(8) .
C29 C32B 1.486(12) .
C29 C31A 1.522(8) .
C29 C31B 1.523(15) .
C29 C30A 1.580(8) .
C33 C35 1.517(5) .
C33 C36 1.536(4) .
C33 C34 1.537(5) .
C34 H34A 0.9801 .
C34 H34B 0.9798 .
C34 H34C 0.9799 .
C35 H35A 0.9799 .
C35 H35B 0.9799 .
C35 H35C 0.9801 .
C36 H36A 0.9801 .
C36 H36B 0.9798 .
C36 H36C 0.9798 .
C37 C38A 1.492(10) .
C37 C40B 1.514(15) .
C37 C39B 1.515(10) .
C37 C39A 1.548(11) .
C37 C40A 1.562(8) .
C37 C38B 1.602(14) .
C41 C42A 1.413(12) .
C41 H51 1.1460 .
C43 C44 1.484(4) .
C44 H44A 0.9800 .
C44 H44B 0.9801 .
C44 H44C 0.9801 .
C45 C46A 1.451(9) .
C45 H52 1.1589 .
C47 N13 1.331(3) 6
C47 C48 1.483(5) .
C48 H48A 0.9801 .
C48 H48B 0.9800 .
C48 H48C 0.9800 .
C49 N15 1.332(3) 6
C49 C50 1.487(5) .
C50 H50A 0.9801 .
C50 H50B 0.9801 .
C50 H50C 0.9800 .
C51 H51 0.9500 .
C52 H52 0.9499 .
C53 C54 1.434(5) .
C53 H51A 0.9800 .
C53 H51B 0.9803 .
C53 H51C 0.9800 .
C55 C55 1.42(3) 5
C55 C56 1.460(13) .
C58 H56A 0.9800 .
C58 H56B 0.9799 .
C58 H56C 0.9802 .
C59 H57A 0.9802 .
C59 H57B 0.9800 .
C59 H57C 0.9800 .
C61 O10 1.198(15) 6
C30A H30A 0.9802 .
C30A H30B 0.9801 .
C30A H30C 0.9799 .
C31A H31A 0.9800 .
C31A H31B 0.9800 .
C31A H31C 0.9800 .
C32A H32A 0.9799 .
C32A H32B 0.9801 .
C32A H32C 0.9799 .
C38A H38A 0.9801 .
C38A H38B 0.9800 .
C38A H38C 0.9798 .
C39A H39A 0.9801 .
C39A H39B 0.9800 .
C39A H39C 0.9801 .
C40A H40A 0.9800 .
C40A H40B 0.9799 .
C40A H40C 0.9802 .
C30B H30D 0.9801 .
C30B H30E 0.9800 .
C30B H30F 0.9797 .
C31B H31D 0.9800 .
C31B H31E 0.9800 .
C31B H31F 0.9799 .
C32B H32C 0.7869 .
C32B H32D 0.9799 .
C32B H32E 0.9801 .
C32B H32F 0.9799 .
C38B H38D 0.9800 .
C38B H38E 0.9801 .
C38B H38F 0.9802 .
C39B H39D 0.9802 .
C39B H39E 0.9800 .
C39B H39F 0.9801 .
C40B H40D 0.9799 .
C40B H40E 0.9801 .
C40B H40F 0.9800 .
C42B H42A 0.9800 .
C42B H42B 0.9800 .
C42B H42C 0.9800 .
C42A H42D 0.9798 .
C42A H42E 0.9802 .
C42A H42F 0.9800 .

loop_
_platon_squeeze_void_nr
_platon_squeeze_void_average_x
_platon_squeeze_void_average_y
_platon_squeeze_void_average_z
_platon_squeeze_void_volume
_platon_squeeze_void_count_electrons
1 0.354 -0.007 -0.005 6324.5 472.3
